data_4340281
loop_
_publ_author_name
'Fondo, Matilde'
'Ocampo, Noelia'
'Garc\'ia-Deibe, Ana M'
'Vicente, Ram\'on'
'Corbella, Montserrat'
'Bermejo, Manuel R.'
'Sanmart\'in, Jes\'us'

_publ_section_title
;
 Self-assembly of a tetranuclear Ni4 cluster with an S = 4 ground state:
 the first 3d metal cluster bearing a mu4-eta2:eta2-O,O carbonate ligand.
;
_journal_issue 1
_journal_name_full 'Inorganic chemistry'
_journal_page_first 255
_journal_page_last 262
_journal_paper_doi 10.1021/ic051194s
_journal_volume 45
_journal_year 2006
_chemical_formula_moiety 'C29 H29 Br3 N4 Ni2 O7, 3(C2 H3 N), 2(H2 O)'
_chemical_formula_sum 'C35 H42 Br3 N7 Ni2 O9'
_chemical_formula_weight 1061.91
_chemical_name_systematic
;
 ?
;
_space_group_IT_number 15
_symmetry_cell_setting monoclinic
_symmetry_space_group_name_Hall '-I 2ya'
_symmetry_space_group_name_H-M 'I 1 2/a 1'
_atom_sites_solution_hydrogens geom
_atom_sites_solution_primary direct
_atom_sites_solution_secondary difmap
_audit_creation_method SHELXL-97
_cell_angle_alpha 90.00
_cell_angle_beta 97.829(14)
_cell_angle_gamma 90.00
_cell_formula_units_Z 8
_cell_length_a 15.177(3)
_cell_length_b 19.091(4)
_cell_length_c 29.883(7)
_cell_measurement_reflns_used 1746
_cell_measurement_temperature 120(2)
_cell_measurement_theta_max 24.81
_cell_measurement_theta_min 2.32
_cell_volume 8578(3)
_computing_cell_refinement 'BRUKER Smart'
_computing_data_collection 'BRUKER Smart'
_computing_structure_refinement 'SHELXL-97 (Sheldrick, 1997)'
_computing_structure_solution 'DIRDIF 99 (Beurskens, 1999)'
_diffrn_ambient_temperature 110(2)
_diffrn_measured_fraction_theta_full 1.000
_diffrn_measured_fraction_theta_max 1.000
_diffrn_measurement_device_type 'Smart-CCD-1000 BRUKER'
_diffrn_measurement_method 'omega scans'
_diffrn_radiation_monochromator graphite
_diffrn_radiation_source 'fine-focus sealed tube'
_diffrn_radiation_type MoK\a
_diffrn_radiation_wavelength 0.71073
_diffrn_reflns_av_R_equivalents 0.0570
_diffrn_reflns_av_sigmaI/netI 0.0494
_diffrn_reflns_limit_h_max 17
_diffrn_reflns_limit_h_min -17
_diffrn_reflns_limit_k_max 22
_diffrn_reflns_limit_k_min 0
_diffrn_reflns_limit_l_max 35
_diffrn_reflns_limit_l_min 0
_diffrn_reflns_number 37987
_diffrn_reflns_theta_full 24.71
_diffrn_reflns_theta_max 24.71
_diffrn_reflns_theta_min 1.38
_diffrn_standards_decay_% 'not significant'
_exptl_absorpt_coefficient_mu 3.730
_exptl_absorpt_correction_T_max 1.0000
_exptl_absorpt_correction_T_min 0.5252
_exptl_absorpt_correction_type empyrical
_exptl_absorpt_process_details SADABS
_exptl_crystal_colour green
_exptl_crystal_density_diffrn 1.645
_exptl_crystal_density_method 'not measured'
_exptl_crystal_description prism
_exptl_crystal_F_000 4272
_exptl_crystal_size_max 0.27
_exptl_crystal_size_mid 0.23
_exptl_crystal_size_min 0.17
_refine_diff_density_max 1.318
_refine_diff_density_min -1.272
_refine_diff_density_rms 0.120
_refine_ls_extinction_method none
_refine_ls_goodness_of_fit_ref 1.028
_refine_ls_hydrogen_treatment mixed
_refine_ls_matrix_type full
_refine_ls_number_parameters 478
_refine_ls_number_reflns 7317
_refine_ls_number_restraints 7
_refine_ls_restrained_S_all 1.032
_refine_ls_R_factor_all 0.0906
_refine_ls_R_factor_gt 0.0520
_refine_ls_shift/su_max 0.000
_refine_ls_shift/su_mean 0.000
_refine_ls_structure_factor_coef Fsqd
_refine_ls_weighting_details 'calc w=1/[\s^2^(Fo^2^)+(0.0636P)^2^+96.7277P] where P=(Fo^2^+2Fc^2^)/3'
_refine_ls_weighting_scheme calc
_refine_ls_wR_factor_gt 0.1273
_refine_ls_wR_factor_ref 0.1520
_reflns_number_gt 5051
_reflns_number_total 7317
_reflns_threshold_expression >2sigma(I)
_cod_data_source_file ic051194ssi20050718_060701.cif
_cod_data_source_block 1&#x00B7;3MeCN&#x00B7;2H2O
_cod_original_sg_symbol_H-M I2/a
_cod_database_code 4340281

loop_
_symmetry_equiv_pos_as_xyz
'x, y, z'
'-x+1/2, y, -z'
'x+1/2, y+1/2, z+1/2'
'-x+1, y+1/2, -z+1/2'
'-x, -y, -z'
'x-1/2, -y, z'
'-x+1/2, -y+1/2, -z+1/2'
'x, -y+1/2, z+1/2'

loop_
_atom_site_label
_atom_site_type_symbol
_atom_site_fract_x
_atom_site_fract_y
_atom_site_fract_z
_atom_site_U_iso_or_equiv
_atom_site_adp_type
_atom_site_occupancy
_atom_site_symmetry_multiplicity
_atom_site_calc_flag
_atom_site_refinement_flags
_atom_site_disorder_assembly
_atom_site_disorder_group
Ni11 Ni 0.08875(5) 0.06939(4) 0.15374(3) 0.0280(2) Uani 1 1 d . . .
Ni12 Ni 0.15041(5) 0.13462(4) 0.06585(3) 0.0248(2) Uani 1 1 d . . .
O1W O 0.0229(3) -0.0280(3) 0.16730(18) 0.0430(12) Uani 1 1 d . . .
H1WA H 0.0335 -0.0671 0.1947 0.100 Uiso 1 1 d . . .
H1WB H -0.0406 -0.0524 0.1642 0.100 Uiso 1 1 d . . .
O2W O 0.1442(3) 0.0858(2) 0.00182(14) 0.0304(10) Uani 1 1 d . . .
H2WA H 0.1734 0.0962 -0.0177 0.100 Uiso 1 1 d . . .
H2WB H 0.1744 0.0393 0.0087 0.100 Uiso 1 1 d . . .
O101 O 0.1977(3) 0.0354(2) 0.19207(14) 0.0346(11) Uani 1 1 d . . .
O102 O 0.2863(2) 0.1373(2) 0.07270(14) 0.0259(9) Uani 1 1 d . . .
O103 O 0.1482(2) 0.1592(2) 0.13319(14) 0.0267(10) Uani 1 1 d . . .
N101 N 0.0404(3) 0.1067(3) 0.20914(19) 0.0320(13) Uani 1 1 d . . .
N102 N 0.1475(3) 0.2340(3) 0.04319(17) 0.0272(12) Uani 1 1 d . . .
N103 N -0.0362(3) 0.1036(3) 0.11850(18) 0.0309(13) Uani 1 1 d . . .
N104 N 0.0089(3) 0.1466(3) 0.05277(17) 0.0295(12) Uani 1 1 d . . .
O11 O 0.1389(3) 0.0353(2) 0.09513(14) 0.0288(10) Uani 1 1 d . . .
O12 O 0.1981(3) -0.0304(2) 0.04561(15) 0.0342(11) Uani 1 1 d . . .
C10 C 0.1676(4) -0.0235(4) 0.0822(2) 0.0305(16) Uani 1 1 d . . .
C11 C 0.1647(4) -0.0861(4) 0.1120(3) 0.0369(17) Uani 1 1 d . . .
H11A H 0.1028 -0.1011 0.1116 0.055 Uiso 1 1 calc R . .
H11B H 0.1901 -0.0740 0.1430 0.055 Uiso 1 1 calc R . .
H11C H 0.1992 -0.1242 0.1010 0.055 Uiso 1 1 calc R . .
C100 C 0.2156(4) 0.0351(3) 0.2359(2) 0.0306(15) Uani 1 1 d . . .
C101 C 0.2956(4) 0.0033(4) 0.2566(2) 0.0364(17) Uani 1 1 d . . .
H101 H 0.3350 -0.0164 0.2379 0.044 Uiso 1 1 calc R . .
C102 C 0.3181(5) 0.0001(4) 0.3026(2) 0.0387(17) Uani 1 1 d . . .
H102 H 0.3725 -0.0212 0.3151 0.046 Uiso 1 1 calc R . .
C103 C 0.2620(4) 0.0277(4) 0.3307(2) 0.0332(15) Uani 1 1 d . . .
Br1 Br 0.29634(5) 0.02422(5) 0.39477(2) 0.0506(2) Uani 1 1 d . . .
C104 C 0.1842(4) 0.0587(3) 0.3130(2) 0.0314(15) Uani 1 1 d . . .
H104 H 0.1462 0.0775 0.3328 0.038 Uiso 1 1 calc R . .
C105 C 0.1584(4) 0.0636(3) 0.2656(2) 0.0314(15) Uani 1 1 d . . .
C106 C 0.0738(4) 0.0963(4) 0.2500(2) 0.0328(15) Uani 1 1 d . . .
H106 H 0.0398 0.1117 0.2726 0.039 Uiso 1 1 calc R . .
C107 C -0.0465(4) 0.1409(4) 0.1984(2) 0.0387(17) Uani 1 1 d . . .
H10A H -0.0382 0.1920 0.1950 0.046 Uiso 1 1 calc R . .
H10B H -0.0823 0.1332 0.2232 0.046 Uiso 1 1 calc R . .
C108 C -0.0949(4) 0.1106(4) 0.1545(2) 0.0376(17) Uani 1 1 d . . .
H10C H -0.1190 0.0640 0.1607 0.045 Uiso 1 1 calc R . .
H10D H -0.1457 0.1414 0.1433 0.045 Uiso 1 1 calc R . .
C109 C -0.0736(4) 0.0538(4) 0.0824(2) 0.0355(16) Uani 1 1 d . . .
H10E H -0.1395 0.0548 0.0785 0.043 Uiso 1 1 calc R . .
H10F H -0.0534 0.0054 0.0901 0.043 Uiso 1 1 calc R . .
C110 C -0.0392(4) 0.0784(4) 0.0398(2) 0.0359(16) Uani 1 1 d . . .
H11D H 0.0020 0.0435 0.0296 0.043 Uiso 1 1 calc R . .
H11E H -0.0890 0.0862 0.0152 0.043 Uiso 1 1 calc R . .
C111 C -0.0033(4) 0.1970(4) 0.0144(2) 0.0328(16) Uani 1 1 d . . .
H11F H -0.0659 0.2131 0.0096 0.039 Uiso 1 1 calc R . .
H11G H 0.0088 0.1728 -0.0134 0.039 Uiso 1 1 calc R . .
C112 C 0.0574(4) 0.2597(4) 0.0228(2) 0.0346(16) Uani 1 1 d . . .
C113 C 0.2093(4) 0.2794(3) 0.0511(2) 0.0276(14) Uani 1 1 d . . .
H113 H 0.1953 0.3267 0.0433 0.033 Uiso 1 1 calc R . .
C114 C 0.3006(4) 0.2635(3) 0.0716(2) 0.0260(14) Uani 1 1 d . . .
C115 C 0.3564(4) 0.3210(4) 0.0810(2) 0.0319(15) Uani 1 1 d . . .
H115 H 0.3335 0.3670 0.0757 0.038 Uiso 1 1 calc R . .
C116 C 0.4453(5) 0.3116(4) 0.0982(2) 0.0371(17) Uani 1 1 d . . .
Br2 Br 0.52036(5) 0.39196(5) 0.11029(3) 0.0581(3) Uani 1 1 d . . .
C117 C 0.4804(4) 0.2457(4) 0.1058(2) 0.0358(16) Uani 1 1 d . . .
H117 H 0.5414 0.2398 0.1174 0.043 Uiso 1 1 calc R . .
C118 C 0.4260(4) 0.1883(4) 0.0964(2) 0.0294(15) Uani 1 1 d . . .
H118 H 0.4510 0.1428 0.1010 0.035 Uiso 1 1 calc R . .
C119 C 0.3332(4) 0.1947(3) 0.0801(2) 0.0250(14) Uani 1 1 d . . .
C120 C -0.0328(4) 0.1702(3) 0.0922(2) 0.0300(15) Uani 1 1 d . . .
H120 H -0.0950 0.1858 0.0815 0.036 Uiso 1 1 calc R . .
C121 C 0.0150(4) 0.2279(4) 0.1199(2) 0.0302(15) Uani 1 1 d . . .
C122 C -0.0299(4) 0.2888(4) 0.1281(2) 0.0362(17) Uani 1 1 d . . .
H122 H -0.0892 0.2958 0.1140 0.043 Uiso 1 1 calc R . .
C123 C 0.0110(5) 0.3390(4) 0.1565(3) 0.0430(18) Uani 1 1 d . . .
Br3 Br -0.05331(6) 0.42136(5) 0.16879(4) 0.0728(3) Uani 1 1 d . . .
C124 C 0.0978(5) 0.3312(4) 0.1771(3) 0.0426(18) Uani 1 1 d . . .
H124 H 0.1254 0.3667 0.1965 0.051 Uiso 1 1 calc R . .
C125 C 0.1437(4) 0.2708(3) 0.1690(2) 0.0324(15) Uani 1 1 d . . .
H125 H 0.2034 0.2653 0.1830 0.039 Uiso 1 1 calc R . .
C126 C 0.1042(4) 0.2171(3) 0.1405(2) 0.0273(14) Uani 1 1 d . . .
N1S N 0.5553(12) 0.1879(18) 0.2180(4) 0.323(18) Uani 1 1 d . . .
C10S C 0.4769(10) 0.2048(13) 0.2137(4) 0.164(9) Uani 1 1 d . . .
C11S C 0.3841(8) 0.2218(7) 0.2058(4) 0.094(4) Uani 1 1 d . . .
H11H H 0.3724 0.2521 0.1792 0.141 Uiso 1 1 calc R . .
H11I H 0.3673 0.2463 0.2322 0.141 Uiso 1 1 calc R . .
H11J H 0.3492 0.1786 0.2006 0.141 Uiso 1 1 calc R . .
N2S N 0.3721(9) 0.0509(7) 0.4987(5) 0.133(4) Uiso 1 1 d . A 1
C20S C 0.3871(10) -0.0029(9) 0.5160(5) 0.117(5) Uiso 1 1 d . A 1
C21S C 0.4039(11) -0.0704(7) 0.5360(6) 0.176(8) Uiso 1 1 d . A 1
H21A H 0.3969 -0.0682 0.5680 0.264 Uiso 1 1 calc R A 1
H21B H 0.4648 -0.0849 0.5329 0.264 Uiso 1 1 calc R A 1
H21C H 0.3617 -0.1044 0.5207 0.264 Uiso 1 1 calc R A 1
N3S N 0.7350(11) 0.2698(7) 0.1178(5) 0.110(7) Uiso 0.50 1 d PRD A 1
C30S C 0.7402(10) 0.2934(7) 0.1611(6) 0.094(8) Uiso 0.50 1 d PRD A 1
C31S C 0.7453(10) 0.3177(7) 0.2108(6) 0.111(9) Uiso 0.50 1 d PRD A 1
H31A H 0.7587 0.2774 0.2309 0.167 Uiso 0.50 1 calc PR A 1
H31B H 0.6881 0.3380 0.2157 0.167 Uiso 0.50 1 calc PR A 1
H31C H 0.7922 0.3529 0.2172 0.167 Uiso 0.50 1 calc PR A 1
N4S N 0.743(2) 0.287(2) 0.1837(12) 0.178(13) Uiso 0.50 1 d PDU B 2
C40S C 0.7370(19) 0.2587(15) 0.1427(10) 0.104(8) Uiso 0.50 1 d PDU B 2
C41S C 0.726(2) 0.2743(19) 0.0855(11) 0.153(13) Uiso 0.50 1 d PD B 2
H41A H 0.7371 0.3239 0.0801 0.229 Uiso 0.50 1 calc PR B 2
H41B H 0.6655 0.2621 0.0718 0.229 Uiso 0.50 1 calc PR B 2
H41C H 0.7690 0.2456 0.0719 0.229 Uiso 0.50 1 calc PR B 2
O3W O 0.3423(3) 0.0605(3) 0.15069(17) 0.0455(13) Uani 1 1 d . . .
H3WA H 0.3232 0.0793 0.1259 0.100 Uiso 1 1 d . . .
H3WB H 0.2987 0.0477 0.1626 0.100 Uiso 1 1 d . . .
O4W O 0.2500 -0.1484(4) 0.0000 0.060(2) Uani 1 2 d S . .
H4W H 0.2210 -0.1254 0.0287 0.100 Uiso 1 1 d . . .
O5W O 0.2520 -0.2842 0.0300 0.176 Uiso 0.50 1 d P C 3
H5WA H 0.2054 -0.2906 0.0184 0.100 Uiso 0.50 1 d P D 3
H5WB H 0.2514 -0.2421 0.0207 0.100 Uiso 0.50 1 d P E 3

loop_
_atom_site_aniso_label
_atom_site_aniso_U_11
_atom_site_aniso_U_22
_atom_site_aniso_U_33
_atom_site_aniso_U_23
_atom_site_aniso_U_13
_atom_site_aniso_U_12
Ni11 0.0201(4) 0.0354(5) 0.0283(4) 0.0027(4) 0.0021(3) 0.0043(3)
Ni12 0.0140(4) 0.0348(5) 0.0246(4) 0.0010(4) -0.0014(3) 0.0018(3)
O1W 0.025(2) 0.043(3) 0.060(3) 0.005(3) 0.005(2) -0.003(2)
O2W 0.017(2) 0.046(3) 0.027(2) 0.000(2) 0.0001(18) 0.0008(19)
O101 0.031(2) 0.047(3) 0.024(2) 0.000(2) -0.0010(19) 0.012(2)
O102 0.016(2) 0.033(2) 0.028(2) -0.001(2) 0.0001(17) -0.0004(18)
O103 0.015(2) 0.034(3) 0.031(2) 0.001(2) 0.0005(18) 0.0022(18)
N101 0.025(3) 0.035(3) 0.037(3) 0.007(3) 0.007(2) 0.006(2)
N102 0.019(3) 0.038(3) 0.024(3) 0.003(2) 0.002(2) 0.003(2)
N103 0.018(3) 0.043(3) 0.031(3) 0.006(3) 0.001(2) 0.000(2)
N104 0.019(3) 0.042(3) 0.026(3) 0.004(2) 0.000(2) 0.000(2)
O11 0.022(2) 0.034(3) 0.029(2) -0.005(2) -0.0017(18) 0.0030(19)
O12 0.025(2) 0.045(3) 0.032(3) -0.004(2) 0.001(2) 0.008(2)
C10 0.010(3) 0.042(4) 0.035(4) -0.010(3) -0.011(3) -0.005(3)
C11 0.023(3) 0.034(4) 0.052(5) -0.003(3) 0.001(3) -0.004(3)
C100 0.031(4) 0.028(4) 0.032(4) -0.003(3) 0.002(3) 0.004(3)
C101 0.031(4) 0.040(4) 0.036(4) -0.007(3) -0.001(3) 0.018(3)
C102 0.039(4) 0.043(4) 0.031(4) -0.005(3) -0.007(3) 0.015(3)
C103 0.037(4) 0.038(4) 0.023(3) -0.003(3) 0.000(3) 0.004(3)
Br1 0.0557(5) 0.0659(6) 0.0279(4) -0.0012(4) -0.0024(3) 0.0232(4)
C104 0.036(4) 0.028(4) 0.031(4) 0.001(3) 0.010(3) 0.001(3)
C105 0.029(3) 0.030(4) 0.036(4) 0.003(3) 0.004(3) 0.002(3)
C106 0.028(3) 0.038(4) 0.033(4) 0.003(3) 0.007(3) 0.005(3)
C107 0.024(3) 0.048(4) 0.046(4) 0.014(4) 0.011(3) 0.012(3)
C108 0.021(3) 0.048(4) 0.044(4) 0.009(4) 0.008(3) 0.001(3)
C109 0.021(3) 0.039(4) 0.046(4) 0.003(3) 0.003(3) -0.004(3)
C110 0.018(3) 0.044(4) 0.044(4) -0.002(3) -0.005(3) -0.001(3)
C111 0.018(3) 0.048(4) 0.031(4) 0.006(3) -0.001(3) 0.004(3)
C112 0.016(3) 0.044(4) 0.042(4) 0.012(3) -0.003(3) 0.005(3)
C113 0.030(3) 0.029(4) 0.024(3) 0.002(3) 0.005(3) 0.006(3)
C114 0.021(3) 0.035(4) 0.022(3) -0.003(3) 0.002(3) -0.001(3)
C115 0.034(4) 0.033(4) 0.028(4) -0.004(3) 0.003(3) 0.001(3)
C116 0.036(4) 0.041(4) 0.033(4) -0.014(3) 0.003(3) -0.015(3)
Br2 0.0452(5) 0.0488(5) 0.0757(6) -0.0149(4) -0.0086(4) -0.0180(4)
C117 0.021(3) 0.047(5) 0.037(4) -0.006(3) -0.003(3) -0.002(3)
C118 0.019(3) 0.038(4) 0.030(4) -0.005(3) 0.000(3) 0.002(3)
C119 0.017(3) 0.036(4) 0.021(3) -0.002(3) 0.000(2) -0.001(3)
C120 0.012(3) 0.040(4) 0.036(4) 0.005(3) -0.002(3) 0.006(3)
C121 0.023(3) 0.038(4) 0.030(4) 0.008(3) 0.007(3) 0.004(3)
C122 0.025(3) 0.043(4) 0.041(4) 0.011(3) 0.006(3) 0.010(3)
C123 0.038(4) 0.033(4) 0.059(5) 0.005(4) 0.012(4) 0.011(3)
Br3 0.0524(5) 0.0408(5) 0.1244(9) -0.0082(5) 0.0087(5) 0.0193(4)
C124 0.042(4) 0.035(4) 0.051(5) -0.003(4) 0.008(4) 0.000(3)
C125 0.028(3) 0.034(4) 0.035(4) 0.002(3) 0.007(3) -0.002(3)
C126 0.022(3) 0.034(4) 0.027(3) 0.004(3) 0.006(3) 0.004(3)
N1S 0.147(14) 0.76(6) 0.057(8) 0.041(17) -0.016(9) -0.14(2)
C10S 0.073(9) 0.38(3) 0.037(6) 0.006(11) -0.005(6) -0.004(14)
C11S 0.093(8) 0.131(11) 0.059(7) -0.016(7) 0.019(6) 0.012(8)
O3W 0.030(3) 0.065(4) 0.041(3) 0.010(3) 0.003(2) 0.018(2)
O4W 0.044(4) 0.060(5) 0.079(6) 0.000 0.019(4) 0.000

loop_
_atom_type_symbol
_atom_type_description
_atom_type_scat_dispersion_real
_atom_type_scat_dispersion_imag
_atom_type_scat_source
C C 0.0033 0.0016 'International Tables Vol C Tables 4.2.6.8 and 6.1.1.4'
H H 0.0000 0.0000 'International Tables Vol C Tables 4.2.6.8 and 6.1.1.4'
Br Br -0.2901 2.4595 'International Tables Vol C Tables 4.2.6.8 and 6.1.1.4'
N N 0.0061 0.0033 'International Tables Vol C Tables 4.2.6.8 and 6.1.1.4'
Ni Ni 0.3393 1.1124 'International Tables Vol C Tables 4.2.6.8 and 6.1.1.4'
O O 0.0106 0.0060 'International Tables Vol C Tables 4.2.6.8 and 6.1.1.4'

loop_
_geom_angle_atom_site_label_1
_geom_angle_atom_site_label_2
_geom_angle_atom_site_label_3
_geom_angle
_geom_angle_site_symmetry_1
O101 Ni11 N101 90.5(2) .
O101 Ni11 O103 94.55(18) .
N101 Ni11 O103 99.9(2) .
O101 Ni11 O11 90.68(17) .
N101 Ni11 O11 177.5(2) .
O103 Ni11 O11 77.77(17) .
O101 Ni11 N103 173.8(2) .
N101 Ni11 N103 84.3(2) .
O103 Ni11 N103 89.66(18) .
O11 Ni11 N103 94.66(18) .
O101 Ni11 O1W 88.91(19) .
N101 Ni11 O1W 85.5(2) .
O103 Ni11 O1W 173.54(19) .
O11 Ni11 O1W 96.76(19) .
N103 Ni11 O1W 87.34(19) .
N102 Ni12 O102 89.18(18) .
N102 Ni12 O103 96.33(19) .
O102 Ni12 O103 92.68(16) .
N102 Ni12 O11 171.63(19) .
O102 Ni12 O11 96.92(16) .
O103 Ni12 O11 77.73(17) .
N102 Ni12 O2W 96.60(19) .
O102 Ni12 O2W 91.23(16) .
O103 Ni12 O2W 166.54(17) .
O11 Ni12 O2W 89.01(17) .
N102 Ni12 N104 82.1(2) .
O102 Ni12 N104 171.08(19) .
O103 Ni12 N104 90.26(18) .
O11 Ni12 N104 91.93(18) .
O2W Ni12 N104 87.82(18) .
Ni11 O1W H1WA 133.9 .
Ni11 O1W H1WB 142.4 .
H1WA O1W H1WB 78.8 .
Ni12 O2W H2WA 125.8 .
Ni12 O2W H2WB 103.9 .
H2WA O2W H2WB 94.9 .
C100 O101 Ni11 128.7(4) .
C119 O102 Ni12 123.7(4) .
C126 O103 Ni11 113.1(4) .
C126 O103 Ni12 115.2(4) .
Ni11 O103 Ni12 99.53(18) .
C106 N101 C107 120.5(6) .
C106 N101 Ni11 126.0(5) .
C107 N101 Ni11 113.0(4) .
C113 N102 C112 117.4(5) .
C113 N102 Ni12 126.6(4) .
C112 N102 Ni12 114.9(4) .
C109 N103 C108 111.8(5) .
C109 N103 C120 101.5(5) .
C108 N103 C120 111.5(5) .
C109 N103 Ni11 112.7(4) .
C108 N103 Ni11 104.4(4) .
C120 N103 Ni11 115.1(4) .
C120 N104 C111 113.2(5) .
C120 N104 C110 102.8(5) .
C111 N104 C110 110.6(5) .
C120 N104 Ni12 114.4(4) .
C111 N104 Ni12 103.1(4) .
C110 N104 Ni12 113.0(4) .
C10 O11 Ni11 134.2(4) .
C10 O11 Ni12 127.7(4) .
Ni11 O11 Ni12 97.29(18) .
O12 C10 O11 122.5(6) .
O12 C10 C11 118.7(6) .
O11 C10 C11 118.8(6) .
C10 C11 H11A 109.5 .
C10 C11 H11B 109.5 .
H11A C11 H11B 109.5 .
C10 C11 H11C 109.5 .
H11A C11 H11C 109.5 .
H11B C11 H11C 109.5 .
O101 C100 C101 119.2(6) .
O101 C100 C105 124.1(6) .
C101 C100 C105 116.6(6) .
C102 C101 C100 122.4(6) .
C102 C101 H101 118.8 .
C100 C101 H101 118.8 .
C101 C102 C103 120.3(6) .
C101 C102 H102 119.9 .
C103 C102 H102 119.9 .
C104 C103 C102 120.1(6) .
C104 C103 Br1 120.6(5) .
C102 C103 Br1 119.3(5) .
C103 C104 C105 121.6(6) .
C103 C104 H104 119.2 .
C105 C104 H104 119.2 .
C104 C105 C100 119.0(6) .
C104 C105 C106 117.5(6) .
C100 C105 C106 123.5(6) .
N101 C106 C105 126.6(6) .
N101 C106 H106 116.7 .
C105 C106 H106 116.7 .
N101 C107 C108 109.4(6) .
N101 C107 H10A 109.8 .
C108 C107 H10A 109.8 .
N101 C107 H10B 109.8 .
C108 C107 H10B 109.8 .
H10A C107 H10B 108.2 .
N103 C108 C107 112.8(5) .
N103 C108 H10C 109.0 .
C107 C108 H10C 109.0 .
N103 C108 H10D 109.0 .
C107 C108 H10D 109.0 .
H10C C108 H10D 107.8 .
N103 C109 C110 105.6(5) .
N103 C109 H10E 110.6 .
C110 C109 H10E 110.6 .
N103 C109 H10F 110.6 .
C110 C109 H10F 110.6 .
H10E C109 H10F 108.8 .
N104 C110 C109 105.1(5) .
N104 C110 H11D 110.7 .
C109 C110 H11D 110.7 .
N104 C110 H11E 110.7 .
C109 C110 H11E 110.7 .
H11D C110 H11E 108.8 .
N104 C111 C112 112.0(5) .
N104 C111 H11F 109.2 .
C112 C111 H11F 109.2 .
N104 C111 H11G 109.2 .
C112 C111 H11G 109.2 .
H11F C111 H11G 107.9 .
N102 C112 C111 108.0(5) .
N102 C113 C114 124.4(6) .
N102 C113 H113 117.8 .
C114 C113 H113 117.8 .
C115 C114 C119 120.5(5) .
C115 C114 C113 115.8(6) .
C119 C114 C113 123.7(6) .
C116 C115 C114 120.5(6) .
C116 C115 H115 119.8 .
C114 C115 H115 119.8 .
C117 C116 C115 121.0(6) .
C117 C116 Br2 119.7(5) .
C115 C116 Br2 119.3(5) .
C116 C117 C118 119.1(6) .
C116 C117 H117 120.4 .
C118 C117 H117 120.4 .
C117 C118 C119 122.4(6) .
C117 C118 H118 118.8 .
C119 C118 H118 118.8 .
O102 C119 C114 125.3(5) .
O102 C119 C118 118.2(6) .
C114 C119 C118 116.4(6) .
N104 C120 N103 102.0(5) .
N104 C120 C121 115.7(5) .
N103 C120 C121 112.5(5) .
N104 C120 H120 108.8 .
N103 C120 H120 108.8 .
C121 C120 H120 108.8 .
C122 C121 C126 120.3(6) .
C122 C121 C120 120.0(6) .
C126 C121 C120 119.5(6) .
C123 C122 C121 120.2(6) .
C123 C122 H122 119.9 .
C121 C122 H122 119.9 .
C122 C123 C124 121.5(7) .
C122 C123 Br3 119.6(5) .
C124 C123 Br3 118.9(6) .
C123 C124 C125 118.9(7) .
C123 C124 H124 120.6 .
C125 C124 H124 120.6 .
C124 C125 C126 121.8(6) .
C124 C125 H125 119.1 .
C126 C125 H125 119.1 .
O103 C126 C125 121.5(5) .
O103 C126 C121 121.2(6) .
C125 C126 C121 117.3(6) .
N1S C10S C11S 176(2) .
C10S C11S H11H 109.5 .
C10S C11S H11I 109.5 .
H11H C11S H11I 109.5 .
C10S C11S H11J 109.5 .
H11H C11S H11J 109.5 .
H11I C11S H11J 109.5 .
N2S C20S C21S 178(2) .
N3S C30S C31S 178.0 .
N4S C40S C41S 146(3) .
C40S C41S H41A 109.5 .
C40S C41S H41B 109.5 .
H41A C41S H41B 109.5 .
C40S C41S H41C 109.5 .
H41A C41S H41C 109.5 .
H41B C41S H41C 109.5 .
H3WA O3W H3WB 107.8 .
H4W O4W H4W 133.2 2
H5WA O5W H5WB 92.0 .

loop_
_geom_bond_atom_site_label_1
_geom_bond_atom_site_label_2
_geom_bond_distance
_geom_bond_site_symmetry_2
Ni11 O101 1.988(4) .
Ni11 N101 2.029(6) .
Ni11 O103 2.070(4) .
Ni11 O11 2.105(4) .
Ni11 N103 2.141(5) .
Ni11 O1W 2.174(5) .
Ni12 N102 2.014(5) .
Ni12 O102 2.045(4) .
Ni12 O103 2.071(4) .
Ni12 O11 2.106(5) .
Ni12 O2W 2.119(4) .
Ni12 N104 2.142(5) .
O1W H1WA 1.1040 .
O1W H1WB 1.0638 .
O2W H2WA 0.8041 .
O2W H2WB 1.0067 .
O101 C100 1.302(8) .
O102 C119 1.310(7) .
O103 C126 1.326(7) .
N101 C106 1.273(8) .
N101 C107 1.468(8) .
N102 C113 1.275(8) .
N102 C112 1.502(7) .
N103 C109 1.490(9) .
N103 C108 1.493(8) .
N103 C120 1.499(8) .
N104 C120 1.482(8) .
N104 C111 1.489(8) .
N104 C110 1.516(8) .
O11 C10 1.281(8) .
O12 C10 1.252(8) .
C10 C11 1.494(10) .
C11 H11A 0.9800 .
C11 H11B 0.9800 .
C11 H11C 0.9800 .
C100 C101 1.421(9) .
C100 C105 1.430(9) .
C101 C102 1.371(9) .
C101 H101 0.9500 .
C102 C103 1.381(10) .
C102 H102 0.9500 .
C103 C104 1.362(9) .
C103 Br1 1.914(6) .
C104 C105 1.420(9) .
C104 H104 0.9500 .
C105 C106 1.446(9) .
C106 H106 0.9500 .
C107 C108 1.528(10) .
C107 H10A 0.9900 .
C107 H10B 0.9900 .
C108 H10C 0.9900 .
C108 H10D 0.9900 .
C109 C110 1.517(10) .
C109 H10E 0.9900 .
C109 H10F 0.9900 .
C110 H11D 0.9900 .
C110 H11E 0.9900 .
C111 C112 1.512(9) .
C111 H11F 0.9900 .
C111 H11G 0.9900 .
C113 C114 1.468(8) .
C113 H113 0.9500 .
C114 C115 1.391(9) .
C114 C119 1.414(9) .
C115 C116 1.389(9) .
C115 H115 0.9500 .
C116 C117 1.373(10) .
C116 Br2 1.916(7) .
C117 C118 1.378(9) .
C117 H117 0.9500 .
C118 C119 1.432(8) .
C118 H118 0.9500 .
C120 C121 1.503(9) .
C120 H120 1.0000 .
C121 C122 1.386(9) .
C121 C126 1.423(9) .
C122 C123 1.373(10) .
C122 H122 0.9500 .
C123 C124 1.383(10) .
C123 Br3 1.912(7) .
C124 C125 1.387(10) .
C124 H124 0.9500 .
C125 C126 1.411(9) .
C125 H125 0.9500 .
N1S C10S 1.22(2) .
C10S C11S 1.434(17) .
C11S H11H 0.9800 .
C11S H11I 0.9800 .
C11S H11J 0.9800 .
N2S C20S 1.160(17) .
C20S C21S 1.428(19) .
C21S H21A 0.9800 .
C21S H21B 0.9800 .
C21S H21C 0.9800 .
N3S C30S 1.3632(16) .
C30S C31S 1.547(2) .
C31S H31A 0.9800 .
C31S H31B 0.9800 .
C31S H31C 0.9800 .
N4S C40S 1.33(3) .
C40S C41S 1.72(3) .
C41S H41A 0.9800 .
C41S H41B 0.9800 .
C41S H41C 0.9800 .
O3W H3WA 0.8381 .
O3W H3WB 0.8299 .
O4W H4W 1.1068 2
O4W H4W 1.1068 .
O5W H5WA 0.7540 .
O5W H5WB 0.8503 .

loop_
_geom_hbond_atom_site_label_D
_geom_hbond_atom_site_label_H
_geom_hbond_atom_site_label_A
_geom_hbond_distance_DH
_geom_hbond_distance_HA
_geom_hbond_distance_DA
_geom_hbond_angle_DHA
_geom_hbond_site_symmetry_A
O1W H1WA N1S 1.10 2.42 3.41(3) 149.2 6
O1W H1WB O3W 1.06 1.78 2.789(6) 157.8 6
O2W H2WA O102 0.80 1.99 2.771(6) 163.3 2
O2W H2WB O12 1.01 1.73 2.647(6) 148.8 .
O3W H3WA O102 0.84 1.96 2.786(6) 170.6 .
O3W H3WB O101 0.83 1.88 2.704(7) 169.9 .
O4W H4W O12 1.11 1.93 2.801(8) 133.0 .
O5W H5WB O4W 0.85 1.89 2.742(8) 180.0 .

loop_
_geom_torsion_atom_site_label_1
_geom_torsion_atom_site_label_2
_geom_torsion_atom_site_label_3
_geom_torsion_atom_site_label_4
_geom_torsion
N101 Ni11 O101 C100 5.9(6)
O103 Ni11 O101 C100 105.9(5)
O11 Ni11 O101 C100 -176.3(6)
N103 Ni11 O101 C100 -27(2)
O1W Ni11 O101 C100 -79.6(6)
N102 Ni12 O102 C119 27.5(4)
O103 Ni12 O102 C119 -68.8(4)
O11 Ni12 O102 C119 -146.7(4)
O2W Ni12 O102 C119 124.1(4)
N104 Ni12 O102 C119 40.3(14)
O101 Ni11 O103 C126 -126.4(4)
N101 Ni11 O103 C126 -35.1(4)
O11 Ni11 O103 C126 143.9(4)
N103 Ni11 O103 C126 49.1(4)
O1W Ni11 O103 C126 111.4(15)
O101 Ni11 O103 Ni12 110.87(18)
N101 Ni11 O103 Ni12 -157.80(19)
O11 Ni11 O103 Ni12 21.16(15)
N103 Ni11 O103 Ni12 -73.7(2)
O1W Ni11 O103 Ni12 -11.3(16)
N102 Ni12 O103 C126 31.6(4)
O102 Ni12 O103 C126 121.1(4)
O11 Ni12 O103 C126 -142.4(4)
O2W Ni12 O103 C126 -132.1(7)
N104 Ni12 O103 C126 -50.5(4)
N102 Ni12 O103 Ni11 152.86(18)
O102 Ni12 O103 Ni11 -117.67(17)
O11 Ni12 O103 Ni11 -21.16(15)
O2W Ni12 O103 Ni11 -10.9(7)
N104 Ni12 O103 Ni11 70.8(2)
O101 Ni11 N101 C106 -8.3(6)
O103 Ni11 N101 C106 -103.0(6)
O11 Ni11 N101 C106 -127(4)
N103 Ni11 N101 C106 168.3(6)
O1W Ni11 N101 C106 80.6(6)
O101 Ni11 N101 C107 179.2(5)
O103 Ni11 N101 C107 84.5(5)
O11 Ni11 N101 C107 61(4)
N103 Ni11 N101 C107 -4.1(5)
O1W Ni11 N101 C107 -91.9(5)
O102 Ni12 N102 C113 -24.1(5)
O103 Ni12 N102 C113 68.5(5)
O11 Ni12 N102 C113 112.9(12)
O2W Ni12 N102 C113 -115.2(5)
N104 Ni12 N102 C113 157.9(6)
O102 Ni12 N102 C112 168.5(4)
O103 Ni12 N102 C112 -98.9(4)
O11 Ni12 N102 C112 -54.5(15)
O2W Ni12 N102 C112 77.4(4)
N104 Ni12 N102 C112 -9.5(4)
O101 Ni11 N103 C109 -107.5(19)
N101 Ni11 N103 C109 -140.4(4)
O103 Ni11 N103 C109 119.6(4)
O11 Ni11 N103 C109 41.9(4)
O1W Ni11 N103 C109 -54.7(4)
O101 Ni11 N103 C108 14(2)
N101 Ni11 N103 C108 -18.9(4)
O103 Ni11 N103 C108 -118.8(4)
O11 Ni11 N103 C108 163.5(4)
O1W Ni11 N103 C108 66.9(4)
O101 Ni11 N103 C120 136.7(18)
N101 Ni11 N103 C120 103.8(4)
O103 Ni11 N103 C120 3.8(4)
O11 Ni11 N103 C120 -73.9(4)
O1W Ni11 N103 C120 -170.5(4)
N102 Ni12 N104 C120 -92.9(4)
O102 Ni12 N104 C120 -105.8(12)
O103 Ni12 N104 C120 3.5(4)
O11 Ni12 N104 C120 81.2(4)
O2W Ni12 N104 C120 170.2(4)
N102 Ni12 N104 C111 30.5(4)
O102 Ni12 N104 C111 17.5(14)
O103 Ni12 N104 C111 126.8(4)
O11 Ni12 N104 C111 -155.4(4)
O2W Ni12 N104 C111 -66.5(4)
N102 Ni12 N104 C110 149.9(4)
O102 Ni12 N104 C110 137.0(12)
O103 Ni12 N104 C110 -113.8(4)
O11 Ni12 N104 C110 -36.0(4)
O2W Ni12 N104 C110 52.9(4)
O101 Ni11 O11 C10 55.0(5)
N101 Ni11 O11 C10 173(4)
O103 Ni11 O11 C10 149.5(5)
N103 Ni11 O11 C10 -121.9(5)
O1W Ni11 O11 C10 -34.0(5)
O101 Ni11 O11 Ni12 -115.18(19)
N101 Ni11 O11 Ni12 3(4)
O103 Ni11 O11 Ni12 -20.67(15)
N103 Ni11 O11 Ni12 68.0(2)
O1W Ni11 O11 Ni12 155.84(17)
N102 Ni12 O11 C10 164.2(12)
O102 Ni12 O11 C10 -59.2(5)
O103 Ni12 O11 C10 -150.4(5)
O2W Ni12 O11 C10 31.9(5)
N104 Ni12 O11 C10 119.7(5)
N102 Ni12 O11 Ni11 -24.7(13)
O102 Ni12 O11 Ni11 111.91(17)
O103 Ni12 O11 Ni11 20.66(15)
O2W Ni12 O11 Ni11 -156.97(16)
N104 Ni12 O11 Ni11 -69.18(19)
Ni11 O11 C10 O12 -177.0(4)
Ni12 O11 C10 O12 -9.4(8)
Ni11 O11 C10 C11 3.0(8)
Ni12 O11 C10 C11 170.6(4)
Ni11 O101 C100 C101 175.3(5)
Ni11 O101 C100 C105 -3.0(10)
O101 C100 C101 C102 -178.9(7)
C105 C100 C101 C102 -0.4(10)
C100 C101 C102 C103 0.6(12)
C101 C102 C103 C104 -0.4(11)
C101 C102 C103 Br1 -178.6(6)
C102 C103 C104 C105 0.1(11)
Br1 C103 C104 C105 178.3(5)
C103 C104 C105 C100 0.1(10)
C103 C104 C105 C106 178.9(6)
O101 C100 C105 C104 178.5(6)
C101 C100 C105 C104 0.1(9)
O101 C100 C105 C106 -0.3(11)
C101 C100 C105 C106 -178.7(6)
C107 N101 C106 C105 -179.8(7)
Ni11 N101 C106 C105 8.2(10)
C104 C105 C106 N101 178.5(7)
C100 C105 C106 N101 -2.7(11)
C106 N101 C107 C108 -146.7(6)
Ni11 N101 C107 C108 26.2(7)
C109 N103 C108 C107 161.2(6)
C120 N103 C108 C107 -86.0(7)
Ni11 N103 C108 C107 39.0(6)
N101 C107 C108 N103 -44.7(8)
C108 N103 C109 C110 151.4(5)
C120 N103 C109 C110 32.4(6)
Ni11 N103 C109 C110 -91.4(5)
C120 N104 C110 C109 -23.3(6)
C111 N104 C110 C109 -144.4(5)
Ni12 N104 C110 C109 100.6(5)
N103 C109 C110 N104 -5.9(6)
C120 N104 C111 C112 76.1(6)
C110 N104 C111 C112 -169.1(5)
Ni12 N104 C111 C112 -48.0(6)
C113 N102 C112 C111 177.3(5)
Ni12 N102 C112 C111 -14.0(7)
N104 C111 C112 N102 42.4(7)
C112 N102 C113 C114 179.0(6)
Ni12 N102 C113 C114 11.8(9)
N102 C113 C114 C115 -174.8(6)
N102 C113 C114 C119 7.4(10)
C119 C114 C115 C116 1.2(9)
C113 C114 C115 C116 -176.6(6)
C114 C115 C116 C117 0.6(10)
C114 C115 C116 Br2 179.5(5)
C115 C116 C117 C118 -0.4(10)
Br2 C116 C117 C118 -179.2(5)
C116 C117 C118 C119 -1.8(10)
Ni12 O102 C119 C114 -19.7(8)
Ni12 O102 C119 C118 163.2(4)
C115 C114 C119 O102 179.7(6)
C113 C114 C119 O102 -2.6(10)
C115 C114 C119 C118 -3.2(9)
C113 C114 C119 C118 174.5(6)
C117 C118 C119 O102 -179.1(6)
C117 C118 C119 C114 3.5(9)
C111 N104 C120 N103 163.1(5)
C110 N104 C120 N103 43.7(5)
Ni12 N104 C120 N103 -79.2(5)
C111 N104 C120 C121 -74.6(6)
C110 N104 C120 C121 166.1(5)
Ni12 N104 C120 C121 43.1(6)
C109 N103 C120 N104 -47.5(5)
C108 N103 C120 N104 -166.7(5)
Ni11 N103 C120 N104 74.6(5)
C109 N103 C120 C121 -172.0(5)
C108 N103 C120 C121 68.8(6)
Ni11 N103 C120 C121 -50.0(6)
N104 C120 C121 C122 125.4(6)
N103 C120 C121 C122 -118.0(6)
N104 C120 C121 C126 -59.7(8)
N103 C120 C121 C126 56.9(7)
C126 C121 C122 C123 -0.5(10)
C120 C121 C122 C123 174.3(6)
C121 C122 C123 C124 1.0(11)
C121 C122 C123 Br3 -178.1(5)
C122 C123 C124 C125 -0.6(11)
Br3 C123 C124 C125 178.5(5)
C123 C124 C125 C126 -0.3(11)
Ni11 O103 C126 C125 119.3(5)
Ni12 O103 C126 C125 -127.1(5)
Ni11 O103 C126 C121 -60.9(7)
Ni12 O103 C126 C121 52.6(7)
C124 C125 C126 O103 -179.5(6)
C124 C125 C126 C121 0.7(10)
C122 C121 C126 O103 179.9(6)
C120 C121 C126 O103 5.0(9)
C122 C121 C126 C125 -0.3(9)
C120 C121 C126 C125 -175.2(6)
